data_2227632
loop_
_publ_author_name
'Akbarzadeh Torbati, Niloufar'
'Rezvani, Ali Reza'
'Safari, Nasser'
'Amani, Vahid'
'Khavasi, Hamid Reza'

_publ_section_title
;
 Dichlorido(2,9-dimethyl-1,10-phenanthroline-\k^2^<i>N</i>,<i>N</i>')cobalt(II)
;
_journal_coeditor_code HY2350
_journal_issue 10
_journal_name_full 'Acta Crystallographica Section E'
_journal_page_first m1236
_journal_paper_doi 10.1107/S1600536810035531
_journal_volume 66
_journal_year 2010
_chemical_formula_iupac '[Co Cl2 (C14 H12 N2)]'
_chemical_formula_moiety 'C14 H12 Cl2 Co1 N2'
_chemical_formula_sum 'C14 H12 Cl2 Co N2'
_chemical_formula_weight 338.09
_chemical_name_systematic
;
Dichlorido(2,9-dimethyl-1,10-phenanthroline-\k^2^<i>N</i>,<i>N</i>')cobalt(II)
;
_space_group_IT_number 62
_symmetry_cell_setting orthorhombic
_symmetry_space_group_name_Hall '-P 2ac 2n'
_symmetry_space_group_name_H-M 'P n m a'
_atom_sites_solution_hydrogens geom
_atom_sites_solution_primary direct
_atom_sites_solution_secondary difmap
_audit_creation_method SHELXL-97
_cell_angle_alpha 90.00
_cell_angle_beta 90.00
_cell_angle_gamma 90.00
_cell_formula_units_Z 4
_cell_length_a 11.2434(12)
_cell_length_b 7.4410(10)
_cell_length_c 17.690(3)
_cell_measurement_reflns_used 1670
_cell_measurement_temperature 298(2)
_cell_measurement_theta_max 29.29
_cell_measurement_theta_min 2.15
_cell_volume 1480.0(4)
_computing_cell_refinement 'X-AREA (Stoe & Cie, 2002)'
_computing_data_collection 'X-AREA (Stoe & Cie, 2002)'
_computing_data_reduction 'X-RED (Stoe & Cie, 2002)'
_computing_molecular_graphics 'ORTEP-3 (Farrugia, 1997)'
_computing_publication_material 'WinGX (Farrugia, 1999)'
_computing_structure_refinement 'SHELXL97 (Sheldrick, 2008)'
_computing_structure_solution 'SHELXS97 (Sheldrick, 2008)'
_diffrn_ambient_temperature 298(2)
_diffrn_measured_fraction_theta_full 0.977
_diffrn_measured_fraction_theta_max 0.977
_diffrn_measurement_device_type 'Stoe IPDS-2'
_diffrn_measurement_method 'rotation method'
_diffrn_radiation_monochromator graphite
_diffrn_radiation_source 'fine-focus sealed tube'
_diffrn_radiation_type MoK\a
_diffrn_radiation_wavelength 0.71073
_diffrn_reflns_av_R_equivalents 0.0672
_diffrn_reflns_av_sigmaI/netI 0.0407
_diffrn_reflns_limit_h_max 15
_diffrn_reflns_limit_h_min -14
_diffrn_reflns_limit_k_max 10
_diffrn_reflns_limit_k_min -10
_diffrn_reflns_limit_l_max 24
_diffrn_reflns_limit_l_min -15
_diffrn_reflns_number 9742
_diffrn_reflns_theta_full 29.29
_diffrn_reflns_theta_max 29.29
_diffrn_reflns_theta_min 2.15
_diffrn_standards_number 0
_exptl_absorpt_coefficient_mu 1.506
_exptl_absorpt_correction_T_max 0.749
_exptl_absorpt_correction_T_min 0.681
_exptl_absorpt_correction_type numerical
_exptl_absorpt_process_details '(X-SHAPE and X-RED; Stoe & Cie, 2002)'
_exptl_crystal_colour Blue
_exptl_crystal_density_diffrn 1.517
_exptl_crystal_density_method 'not measured'
_exptl_crystal_description Block
_exptl_crystal_F_000 684
_exptl_crystal_size_max 0.50
_exptl_crystal_size_mid 0.22
_exptl_crystal_size_min 0.20
_refine_diff_density_max 0.505
_refine_diff_density_min -0.547
_refine_ls_extinction_method none
_refine_ls_goodness_of_fit_ref 1.204
_refine_ls_hydrogen_treatment constr
_refine_ls_matrix_type full
_refine_ls_number_parameters 114
_refine_ls_number_reflns 2124
_refine_ls_number_restraints 0
_refine_ls_restrained_S_all 1.204
_refine_ls_R_factor_all 0.0530
_refine_ls_R_factor_gt 0.0440
_refine_ls_shift/su_max 0.001
_refine_ls_shift/su_mean 0.000
_refine_ls_structure_factor_coef Fsqd
_refine_ls_weighting_details 'calc w=1/[\s^2^(Fo^2^)+(0.0692P)^2^+0.4334P] where P=(Fo^2^+2Fc^2^)/3'
_refine_ls_weighting_scheme calc
_refine_ls_wR_factor_gt 0.1222
_refine_ls_wR_factor_ref 0.1387
_reflns_number_gt 1871
_reflns_number_total 2124
_reflns_threshold_expression I>2\s(I)
_cod_data_source_file hy2350.cif
_cod_data_source_block I
_cod_original_formula_sum 'C14 H12 Cl2 Co1 N2'
_cod_database_code 2227632
_cod_database_fobs_code 2227632

loop_
_symmetry_equiv_pos_as_xyz
'x, y, z'
'-x+1/2, -y, z+1/2'
'x+1/2, -y+1/2, -z+1/2'
'-x, y+1/2, -z'
'-x, -y, -z'
'x-1/2, y, -z-1/2'
'-x-1/2, y-1/2, z-1/2'
'x, -y-1/2, z'

loop_
_atom_site_type_symbol
_atom_site_label
_atom_site_fract_x
_atom_site_fract_y
_atom_site_fract_z
_atom_site_U_iso_or_equiv
_atom_site_adp_type
_atom_site_calc_flag
_atom_site_refinement_flags
_atom_site_occupancy
_atom_site_disorder_assembly
_atom_site_disorder_group
C C1 0.5096(3) 0.7500 0.9952(3) 0.0677(12) Uani d S 1 . .
H H1A 0.4953 0.6880 0.9484 0.102 Uiso calc PR 0.50 . .
H H1B 0.5719 0.6904 1.0224 0.102 Uiso calc PR 0.50 . .
H H1C 0.5329 0.8716 0.9849 0.102 Uiso calc PR 0.50 . .
C C2 0.3980(3) 0.7500 1.0417(2) 0.0502(8) Uani d S 1 . .
C C3 0.4022(4) 0.7500 1.1208(3) 0.0670(12) Uani d S 1 . .
H H3 0.4754 0.7500 1.1454 0.080 Uiso calc SR 1 . .
C C4 0.3002(4) 0.7500 1.1619(2) 0.0661(11) Uani d S 1 . .
H H4 0.3038 0.7500 1.2145 0.079 Uiso calc SR 1 . .
C C5 0.1893(3) 0.7500 1.1254(2) 0.0470(7) Uani d S 1 . .
C C6 0.0776(4) 0.7500 1.1635(2) 0.0599(10) Uani d S 1 . .
H H6 0.0763 0.7500 1.2161 0.072 Uiso calc SR 1 . .
C C7 -0.0259(4) 0.7500 1.1254(3) 0.0602(10) Uani d S 1 . .
H H7 -0.0974 0.7500 1.1518 0.072 Uiso calc SR 1 . .
C C8 -0.0270(3) 0.7500 1.0444(2) 0.0486(8) Uani d S 1 . .
C C9 -0.1318(3) 0.7500 1.0008(3) 0.0648(11) Uani d S 1 . .
H H9 -0.2057 0.7500 1.0244 0.078 Uiso calc SR 1 . .
C C10 -0.1246(4) 0.7500 0.9245(3) 0.0687(12) Uani d S 1 . .
H H10 -0.1939 0.7500 0.8959 0.082 Uiso calc SR 1 . .
C C11 -0.0128(4) 0.7500 0.8877(2) 0.0556(9) Uani d S 1 . .
C C12 -0.0018(5) 0.7500 0.8039(3) 0.0775(14) Uani d S 1 . .
H H12A -0.0718 0.8026 0.7821 0.116 Uiso calc PR 0.50 . .
H H12B 0.0067 0.6287 0.7861 0.116 Uiso calc PR 0.50 . .
H H12C 0.0668 0.8187 0.7894 0.116 Uiso calc PR 0.50 . .
C C13 0.0806(3) 0.7500 1.00504(19) 0.0393(6) Uani d S 1 . .
C C14 0.1911(3) 0.7500 1.04563(19) 0.0387(6) Uani d S 1 . .
N N1 0.2938(2) 0.7500 1.00521(16) 0.0392(5) Uani d S 1 . .
N N2 0.0873(2) 0.7500 0.92773(17) 0.0423(6) Uani d S 1 . .
Cl Cl1 0.31373(7) 0.49607(9) 0.83732(5) 0.0645(2) Uani d . 1 . .
Co Co1 0.26015(4) 0.7500 0.89154(3) 0.04234(18) Uani d S 1 . .

loop_
_atom_site_aniso_label
_atom_site_aniso_U_11
_atom_site_aniso_U_22
_atom_site_aniso_U_33
_atom_site_aniso_U_12
_atom_site_aniso_U_13
_atom_site_aniso_U_23
C1 0.0351(16) 0.082(3) 0.086(3) 0.000 0.0071(19) 0.000
C2 0.0353(14) 0.058(2) 0.058(2) 0.000 -0.0052(14) 0.000
C3 0.050(2) 0.093(3) 0.058(2) 0.000 -0.0196(18) 0.000
C4 0.062(2) 0.093(3) 0.043(2) 0.000 -0.0126(18) 0.000
C5 0.0494(18) 0.0531(18) 0.0387(16) 0.000 0.0011(13) 0.000
C6 0.064(2) 0.073(2) 0.0425(19) 0.000 0.0116(17) 0.000
C7 0.0507(19) 0.070(2) 0.060(2) 0.000 0.0188(17) 0.000
C8 0.0363(15) 0.0488(17) 0.061(2) 0.000 0.0026(14) 0.000
C9 0.0357(16) 0.070(3) 0.088(3) 0.000 -0.0046(18) 0.000
C10 0.0415(18) 0.075(3) 0.089(3) 0.000 -0.024(2) 0.000
C11 0.056(2) 0.0505(19) 0.061(2) 0.000 -0.0229(17) 0.000
C12 0.096(4) 0.087(3) 0.049(2) 0.000 -0.033(2) 0.000
C13 0.0353(13) 0.0386(13) 0.0441(16) 0.000 -0.0016(12) 0.000
C14 0.0353(13) 0.0421(14) 0.0388(14) 0.000 -0.0013(11) 0.000
N1 0.0331(11) 0.0438(13) 0.0409(14) 0.000 -0.0001(10) 0.000
N2 0.0413(13) 0.0436(13) 0.0420(14) 0.000 -0.0063(11) 0.000
Cl1 0.0738(5) 0.0488(4) 0.0707(5) 0.0020(3) 0.0176(4) -0.0121(3)
Co1 0.0470(3) 0.0423(3) 0.0378(3) 0.000 0.00572(17) 0.000

loop_
_atom_type_symbol
_atom_type_description
_atom_type_scat_dispersion_real
_atom_type_scat_dispersion_imag
_atom_type_scat_source
C C 0.0033 0.0016 'International Tables Vol C Tables 4.2.6.8 and 6.1.1.4'
H H 0.0000 0.0000 'International Tables Vol C Tables 4.2.6.8 and 6.1.1.4'
O O 0.0106 0.0060 'International Tables Vol C Tables 4.2.6.8 and 6.1.1.4'
N N 0.0061 0.0033 'International Tables Vol C Tables 4.2.6.8 and 6.1.1.4'
S S 0.1246 0.1234 'International Tables Vol C Tables 4.2.6.8 and 6.1.1.4'
Cl Cl 0.1484 0.1585 'International Tables Vol C Tables 4.2.6.8 and 6.1.1.4'
Co Co 0.3494 0.9721 'International Tables Vol C Tables 4.2.6.8 and 6.1.1.4'

loop_
_geom_angle_atom_site_label_1
_geom_angle_atom_site_label_2
_geom_angle_atom_site_label_3
_geom_angle_site_symmetry_1
_geom_angle_site_symmetry_3
_geom_angle
_geom_angle_publ_flag
C2 C1 H1A . . 109.5 ?
C2 C1 H1B . . 109.5 ?
H1A C1 H1B . . 109.5 ?
C2 C1 H1C . . 109.5 ?
H1A C1 H1C . . 109.5 ?
H1B C1 H1C . . 109.5 ?
N1 C2 C3 . . 120.8(4) ?
N1 C2 C1 . . 117.9(4) ?
C3 C2 C1 . . 121.4(4) ?
C4 C3 C2 . . 120.4(4) ?
C4 C3 H3 . . 119.8 ?
C2 C3 H3 . . 119.8 ?
C3 C4 C5 . . 120.2(4) ?
C3 C4 H4 . . 119.9 ?
C5 C4 H4 . . 119.9 ?
C4 C5 C14 . . 116.6(3) ?
C4 C5 C6 . . 124.3(4) ?
C14 C5 C6 . . 119.1(3) ?
C7 C6 C5 . . 121.6(4) ?
C7 C6 H6 . . 119.2 ?
C5 C6 H6 . . 119.2 ?
C6 C7 C8 . . 120.6(3) ?
C6 C7 H7 . . 119.7 ?
C8 C7 H7 . . 119.7 ?
C13 C8 C9 . . 116.9(4) ?
C13 C8 C7 . . 119.4(3) ?
C9 C8 C7 . . 123.7(4) ?
C10 C9 C8 . . 119.7(4) ?
C10 C9 H9 . . 120.1 ?
C8 C9 H9 . . 120.1 ?
C9 C10 C11 . . 120.9(4) ?
C9 C10 H10 . . 119.6 ?
C11 C10 H10 . . 119.6 ?
N2 C11 C10 . . 120.4(4) ?
N2 C11 C12 . . 117.4(4) ?
C10 C11 C12 . . 122.2(4) ?
C11 C12 H12A . . 109.5 ?
C11 C12 H12B . . 109.5 ?
H12A C12 H12B . . 109.5 ?
C11 C12 H12C . . 109.5 ?
H12A C12 H12C . . 109.5 ?
H12B C12 H12C . . 109.5 ?
N2 C13 C8 . . 123.0(3) ?
N2 C13 C14 . . 116.9(3) ?
C8 C13 C14 . . 120.1(3) ?
N1 C14 C5 . . 122.6(3) ?
N1 C14 C13 . . 118.2(3) ?
C5 C14 C13 . . 119.2(3) ?
C2 N1 C14 . . 119.4(3) ?
C2 N1 Co1 . . 129.5(2) ?
C14 N1 Co1 . . 111.1(2) ?
C11 N2 C13 . . 119.1(3) ?
C11 N2 Co1 . . 129.6(3) ?
C13 N2 Co1 . . 111.3(2) ?
N1 Co1 N2 . . 82.44(11) ?
N1 Co1 Cl1 . . 112.17(4) ?
N2 Co1 Cl1 . . 113.31(4) ?
N1 Co1 Cl1 . 8_575 112.17(4) ?
N2 Co1 Cl1 . 8_575 113.34(4) ?
Cl1 Co1 Cl1 . 8_575 118.12(5) ?

loop_
_geom_bond_atom_site_label_1
_geom_bond_atom_site_label_2
_geom_bond_site_symmetry_2
_geom_bond_distance
_geom_bond_publ_flag
C1 C2 . 1.500(5) ?
C1 H1A . 0.9600 ?
C1 H1B . 0.9600 ?
C1 H1C . 0.9600 ?
C2 N1 . 1.337(4) ?
C2 C3 . 1.401(6) ?
C3 C4 . 1.358(7) ?
C3 H3 . 0.9300 ?
C4 C5 . 1.405(6) ?
C4 H4 . 0.9300 ?
C5 C14 . 1.411(5) ?
C5 C6 . 1.426(5) ?
C6 C7 . 1.345(6) ?
C6 H6 . 0.9300 ?
C7 C8 . 1.433(6) ?
C7 H7 . 0.9300 ?
C8 C13 . 1.396(5) ?
C8 C9 . 1.408(5) ?
C9 C10 . 1.352(8) ?
C9 H9 . 0.9300 ?
C10 C11 . 1.416(7) ?
C10 H10 . 0.9300 ?
C11 N2 . 1.330(4) ?
C11 C12 . 1.487(6) ?
C12 H12A . 0.9600 ?
C12 H12B . 0.9600 ?
C12 H12C . 0.9600 ?
C13 N2 . 1.370(4) ?
C13 C14 . 1.434(4) ?
C14 N1 . 1.359(4) ?
N1 Co1 . 2.046(3) y
N2 Co1 . 2.046(3) y
Cl1 Co1 . 2.2030(9) y
Co1 Cl1 8_575 2.2030(9) ?

loop_
_geom_torsion_atom_site_label_1
_geom_torsion_atom_site_label_2
_geom_torsion_atom_site_label_3
_geom_torsion_atom_site_label_4
_geom_torsion_site_symmetry_1
_geom_torsion_site_symmetry_2
_geom_torsion_site_symmetry_3
_geom_torsion_site_symmetry_4
_geom_torsion
_geom_torsion_publ_flag
N1 C2 C3 C4 . . . . 0.000(3) ?
C1 C2 C3 C4 . . . . 180.000(2) ?
C2 C3 C4 C5 . . . . 0.000(3) ?
C3 C4 C5 C14 . . . . 0.000(2) ?
C3 C4 C5 C6 . . . . 180.000(2) ?
C4 C5 C6 C7 . . . . 180.000(2) ?
C14 C5 C6 C7 . . . . 0.000(3) ?
C5 C6 C7 C8 . . . . 0.000(3) ?
C6 C7 C8 C13 . . . . 0.000(2) ?
C6 C7 C8 C9 . . . . 180.000(2) ?
C13 C8 C9 C10 . . . . 0.000(2) ?
C7 C8 C9 C10 . . . . 180.000(2) ?
C8 C9 C10 C11 . . . . 0.000(2) ?
C9 C10 C11 N2 . . . . 0.000(2) ?
C9 C10 C11 C12 . . . . 180.000(2) ?
C9 C8 C13 N2 . . . . 0.000(2) ?
C7 C8 C13 N2 . . . . 180.000(2) ?
C9 C8 C13 C14 . . . . 180.0000(10) ?
C7 C8 C13 C14 . . . . 0.000(2) ?
C4 C5 C14 N1 . . . . 0.000(2) ?
C6 C5 C14 N1 . . . . 180.000(2) ?
C4 C5 C14 C13 . . . . 180.000(2) ?
C6 C5 C14 C13 . . . . 0.000(2) ?
N2 C13 C14 N1 . . . . 0.000(2) ?
C8 C13 C14 N1 . . . . 180.0000(10) ?
N2 C13 C14 C5 . . . . 180.000(2) ?
C8 C13 C14 C5 . . . . 0.000(2) ?
C3 C2 N1 C14 . . . . 0.000(2) ?
C1 C2 N1 C14 . . . . 180.0000(10) ?
C3 C2 N1 Co1 . . . . 180.0000(10) ?
C1 C2 N1 Co1 . . . . 0.000(2) ?
C5 C14 N1 C2 . . . . 0.000(2) ?
C13 C14 N1 C2 . . . . 180.0000(10) ?
C5 C14 N1 Co1 . . . . 180.0000(10) ?
C13 C14 N1 Co1 . . . . 0.0000(10) ?
C10 C11 N2 C13 . . . . 0.000(2) ?
C12 C11 N2 C13 . . . . 180.000(2) ?
C10 C11 N2 Co1 . . . . 180.0000(10) ?
C12 C11 N2 Co1 . . . . 0.0000(10) ?
C8 C13 N2 C11 . . . . 0.000(2) ?
C14 C13 N2 C11 . . . . 180.0000(10) ?
C8 C13 N2 Co1 . . . . 180.0000(10) ?
C14 C13 N2 Co1 . . . . 0.0000(10) ?
C2 N1 Co1 N2 . . . . 180.0000(10) ?
C14 N1 Co1 N2 . . . . 0.0000(10) ?
C2 N1 Co1 Cl1 . . . . 67.86(4) ?
C14 N1 Co1 Cl1 . . . . -112.14(4) ?
C2 N1 Co1 Cl1 . . . 8_575 -67.82(4) ?
C14 N1 Co1 Cl1 . . . 8_575 112.18(4) ?
C11 N2 Co1 N1 . . . . 180.0000(10) ?
C13 N2 Co1 N1 . . . . 0.0000(10) ?
C11 N2 Co1 Cl1 . . . . -69.07(5) ?
C13 N2 Co1 Cl1 . . . . 110.93(5) ?
C11 N2 Co1 Cl1 . . . 8_575 69.07(5) ?
C13 N2 Co1 Cl1 . . . 8_575 -110.93(5) ?
